data_7020820
loop_
_publ_author_name
'David, Tom\'a\<s'
'Proch\'azkov\'a, So\<na'
'Havl\'i\<ckov\'a, Jana'
'Kotek, Jan'
'Kub\'i\<cek, Vojt\<ech'
'Hermann, Petr'
'Luke\<s, Ivan'

_publ_section_title
;
 Methylene-bis[(aminomethyl)phosphinic acids]: synthesis, acid-base and
 coordination properties.
;
_journal_issue 7
_journal_name_full 'Dalton transactions (Cambridge, England : 2003)'
_journal_page_first 2414
_journal_page_last 2422
_journal_paper_doi 10.1039/c2dt32045b
_journal_volume 42
_journal_year 2013
_chemical_compound_source 'synthesized by the authors'
_chemical_formula_moiety 'C12 H42 Co4 Li2 N6 O20 P6, 13.5(H2 O) '
_chemical_formula_sum 'C12 H69 Co4 Li2 N6 O33.5 P6'
_chemical_formula_weight 1269.15
_chemical_name_systematic
;
?
;
_space_group_IT_number 19
_symmetry_cell_setting orthorhombic
_symmetry_space_group_name_Hall 'P 2ac 2ab'
_symmetry_space_group_name_H-M 'P 21 21 21'
_atom_sites_solution_hydrogens difmap
_atom_sites_solution_primary direct
_atom_sites_solution_secondary difmap
_audit_creation_method SHELXL-97
_cell_angle_alpha 90.00
_cell_angle_beta 90.00
_cell_angle_gamma 90.00
_cell_formula_units_Z 4
_cell_length_a 13.0426(3)
_cell_length_b 13.2471(4)
_cell_length_c 26.9972(7)
_cell_measurement_reflns_used 186
_cell_measurement_temperature 150(1)
_cell_measurement_theta_max 24.50
_cell_measurement_theta_min 4.16
_cell_volume 4664.5(2)
_computing_cell_refinement 'Bruker SAINT'
_computing_data_collection 'Bruker APEX2'
_computing_data_reduction 'Bruker SAINT'
_computing_molecular_graphics 'Bruker SHELXTL'
_computing_publication_material 'Bruker SHELXTL'
_computing_structure_refinement 'SHELXL-97 (Sheldrick, 2008)'
_computing_structure_solution 'SHELXS-97 (Sheldrick, 2008)'
_diffrn_ambient_temperature 150(1)
_diffrn_measured_fraction_theta_full 0.999
_diffrn_measured_fraction_theta_max 0.999
_diffrn_measurement_device_type 'Bruker APEX-II CCD'
_diffrn_measurement_method '\f and \w scans'
_diffrn_radiation_monochromator graphite
_diffrn_radiation_source 'fine-focus sealed tube'
_diffrn_radiation_type MoK\a
_diffrn_radiation_wavelength 0.71073
_diffrn_reflns_av_R_equivalents 0.0258
_diffrn_reflns_av_sigmaI/netI 0.0335
_diffrn_reflns_limit_h_max 15
_diffrn_reflns_limit_h_min -16
_diffrn_reflns_limit_k_max 12
_diffrn_reflns_limit_k_min -17
_diffrn_reflns_limit_l_max 35
_diffrn_reflns_limit_l_min -33
_diffrn_reflns_number 30509
_diffrn_reflns_theta_full 27.49
_diffrn_reflns_theta_max 27.49
_diffrn_reflns_theta_min 1.73
_diffrn_standards_number 0
_exptl_absorpt_coefficient_mu 1.706
_exptl_absorpt_correction_T_max 0.7987
_exptl_absorpt_correction_T_min 0.4457
_exptl_absorpt_correction_type numerical
_exptl_absorpt_process_details 'Bruker SADABS'
_exptl_crystal_colour red
_exptl_crystal_density_diffrn 1.807
_exptl_crystal_density_method 'not measured'
_exptl_crystal_description plate
_exptl_crystal_F_000 2620
_exptl_crystal_size_max 0.56
_exptl_crystal_size_mid 0.25
_exptl_crystal_size_min 0.14
_refine_diff_density_max 0.839
_refine_diff_density_min -0.517
_refine_diff_density_rms 0.077
_refine_ls_abs_structure_details 'Flack H D (1983), Acta Cryst. A39, 876-881'
_refine_ls_abs_structure_Flack 0.000(8)
_refine_ls_extinction_method none
_refine_ls_goodness_of_fit_ref 1.038
_refine_ls_hydrogen_treatment constr
_refine_ls_matrix_type full
_refine_ls_number_parameters 622
_refine_ls_number_reflns 10660
_refine_ls_number_restraints 0
_refine_ls_restrained_S_all 1.038
_refine_ls_R_factor_all 0.0331
_refine_ls_R_factor_gt 0.0293
_refine_ls_shift/su_max 0.001
_refine_ls_shift/su_mean 0.000
_refine_ls_structure_factor_coef Fsqd
_refine_ls_weighting_details 'calc w=1/[\s^2^(Fo^2^)+(0.0369P)^2^+4.1094P] where P=(Fo^2^+2Fc^2^)/3'
_refine_ls_weighting_scheme calc
_refine_ls_wR_factor_gt 0.0721
_refine_ls_wR_factor_ref 0.0737
_reflns_number_gt 9956
_reflns_number_total 10660
_reflns_threshold_expression >2sigma(I)
_cod_data_source_file c2dt32045b.txt
_cod_data_source_block cobisa
_cod_original_formula_sum 'C12 H69 Co4 Li2 N6 O33.50 P6'
_cod_database_code 7020820

loop_
_symmetry_equiv_pos_as_xyz
'x, y, z'
'x+1/2, -y+1/2, -z'
'-x, y+1/2, -z+1/2'
'-x+1/2, -y, z+1/2'

loop_
_atom_site_label
_atom_site_type_symbol
_atom_site_fract_x
_atom_site_fract_y
_atom_site_fract_z
_atom_site_U_iso_or_equiv
_atom_site_adp_type
_atom_site_occupancy
_atom_site_symmetry_multiplicity
_atom_site_calc_flag
_atom_site_refinement_flags
_atom_site_disorder_assembly
_atom_site_disorder_group
Co1 Co 0.02770(3) 0.29660(3) 0.868071(14) 0.01107(9) Uani 1 1 d . . .
Co2 Co 0.19688(3) 0.32125(3) 0.785006(14) 0.00975(8) Uani 1 1 d . . .
Co3 Co 0.14679(3) 0.50015(3) 0.856980(14) 0.01030(8) Uani 1 1 d . . .
Co4 Co 0.26698(3) 0.30373(3) 0.897341(14) 0.01008(8) Uani 1 1 d . . .
O1 O 0.07080(15) 0.39718(16) 0.81218(7) 0.0120(4) Uani 1 1 d . . .
H11 H 0.0161 0.4237 0.7955 0.014 Uiso 1 1 d R . .
N1A N -0.07754(18) 0.2121(2) 0.82568(10) 0.0156(5) Uani 1 1 d . . .
H11A H -0.1321 0.1971 0.8460 0.019 Uiso 1 1 calc R . .
H12A H -0.1020 0.2540 0.8012 0.019 Uiso 1 1 calc R . .
C2A C -0.0459(2) 0.1170(3) 0.80161(11) 0.0155(6) Uani 1 1 d . . .
H21A H -0.0961 0.1004 0.7753 0.019 Uiso 1 1 calc R . .
H22A H -0.0482 0.0621 0.8265 0.019 Uiso 1 1 calc R . .
P3A P 0.08149(6) 0.12006(6) 0.77432(3) 0.01135(15) Uani 1 1 d . . .
O31A O 0.09692(16) 0.22007(17) 0.74712(8) 0.0145(4) Uani 1 1 d . . .
O32A O 0.09351(17) 0.02601(17) 0.74376(8) 0.0162(5) Uani 1 1 d . . .
C4A C 0.1730(2) 0.1251(2) 0.82684(11) 0.0104(6) Uani 1 1 d . . .
O41A O 0.16515(15) 0.22490(15) 0.84778(7) 0.0099(4) Uani 1 1 d . . .
C41A C 0.1509(2) 0.0400(2) 0.86403(11) 0.0149(6) Uani 1 1 d . . .
H41A H 0.0780 0.0408 0.8729 0.018 Uiso 1 1 calc R . .
H42A H 0.1923 0.0502 0.8939 0.018 Uiso 1 1 calc R . .
H43A H 0.1682 -0.0252 0.8491 0.018 Uiso 1 1 calc R . .
P5A P 0.30352(6) 0.11730(6) 0.80038(3) 0.01090(15) Uani 1 1 d . . .
O51A O 0.31442(16) 0.21467(16) 0.77064(8) 0.0143(4) Uani 1 1 d . . .
O52A O 0.31851(16) 0.01774(16) 0.77418(8) 0.0158(5) Uani 1 1 d . . .
C6A C 0.3943(2) 0.1212(2) 0.85143(12) 0.0145(6) Uani 1 1 d . . .
H61A H 0.3728 0.0721 0.8771 0.017 Uiso 1 1 calc R . .
H62A H 0.4627 0.1006 0.8393 0.017 Uiso 1 1 calc R . .
N7A N 0.40175(19) 0.22271(19) 0.87398(9) 0.0124(5) Uani 1 1 d . . .
H71A H 0.4356 0.2632 0.8516 0.015 Uiso 1 1 calc R . .
H72A H 0.4437 0.2169 0.9012 0.015 Uiso 1 1 calc R . .
N1B N 0.2203(2) 0.41302(19) 0.72149(9) 0.0134(5) Uani 1 1 d . . .
H11B H 0.2385 0.3705 0.6960 0.016 Uiso 1 1 calc R . .
H12B H 0.1577 0.4402 0.7133 0.016 Uiso 1 1 calc R . .
C2B C 0.2950(2) 0.4970(2) 0.72152(10) 0.0145(6) Uani 1 1 d . . .
H21B H 0.2782 0.5436 0.6940 0.017 Uiso 1 1 calc R . .
H22B H 0.3643 0.4693 0.7152 0.017 Uiso 1 1 calc R . .
P3B P 0.29765(6) 0.56800(6) 0.77895(3) 0.01112(15) Uani 1 1 d . . .
O31B O 0.18835(17) 0.58741(16) 0.79595(8) 0.0149(4) Uani 1 1 d . . .
O32B O 0.36296(18) 0.66044(16) 0.77065(8) 0.0165(5) Uani 1 1 d . . .
C4B C 0.3554(2) 0.4828(2) 0.82573(10) 0.0091(5) Uani 1 1 d . . .
O41B O 0.27915(15) 0.40717(15) 0.83640(7) 0.0097(4) Uani 1 1 d . . .
C41B C 0.4573(2) 0.4409(2) 0.80712(12) 0.0150(6) Uani 1 1 d . . .
H41B H 0.4487 0.3699 0.7979 0.018 Uiso 1 1 calc R . .
H42B H 0.5089 0.4464 0.8334 0.018 Uiso 1 1 calc R . .
H43B H 0.4797 0.4796 0.7781 0.018 Uiso 1 1 calc R . .
P5B P 0.36801(6) 0.55560(6) 0.88369(3) 0.01070(15) Uani 1 1 d . . .
O51B O 0.25888(16) 0.57924(16) 0.89977(8) 0.0135(4) Uani 1 1 d . . .
O52B O 0.43973(17) 0.64427(16) 0.87680(8) 0.0151(4) Uani 1 1 d . . .
C6B C 0.4268(2) 0.4734(2) 0.92937(11) 0.0155(6) Uani 1 1 d . . .
H61B H 0.4884 0.4416 0.9147 0.019 Uiso 1 1 calc R . .
H62B H 0.4492 0.5144 0.9581 0.019 Uiso 1 1 calc R . .
N7B N 0.3557(2) 0.3931(2) 0.94688(9) 0.0131(5) Uani 1 1 d . . .
H71B H 0.3103 0.4235 0.9683 0.016 Uiso 1 1 calc R . .
H72B H 0.3942 0.3490 0.9655 0.016 Uiso 1 1 calc R . .
N1C N 0.0166(2) 0.5915(2) 0.86916(10) 0.0160(5) Uani 1 1 d . . .
H11C H 0.0367 0.6576 0.8652 0.019 Uiso 1 1 calc R . .
H12C H -0.0295 0.5777 0.8443 0.019 Uiso 1 1 calc R . .
C2C C -0.0393(2) 0.5851(2) 0.91638(12) 0.0177(7) Uani 1 1 d . . .
H21C H -0.1067 0.6186 0.9125 0.021 Uiso 1 1 calc R . .
H22C H -0.0004 0.6223 0.9420 0.021 Uiso 1 1 calc R . .
P3C P -0.05990(6) 0.45626(7) 0.93754(3) 0.01357(16) Uani 1 1 d . . .
O31C O -0.09159(15) 0.39292(18) 0.89290(8) 0.0161(5) Uani 1 1 d . . .
O32C O -0.13209(17) 0.46079(19) 0.98081(8) 0.0203(5) Uani 1 1 d . . .
C4C C 0.0671(2) 0.4065(2) 0.95596(10) 0.0116(6) Uani 1 1 d . . .
O41C O 0.12660(15) 0.39145(16) 0.91125(7) 0.0100(4) Uani 1 1 d . . .
C41C C 0.1183(2) 0.4789(2) 0.99292(11) 0.0161(6) Uani 1 1 d . . .
H41C H 0.1778 0.4457 1.0079 0.019 Uiso 1 1 calc R . .
H42C H 0.0691 0.4970 1.0189 0.019 Uiso 1 1 calc R . .
H43C H 0.1405 0.5400 0.9755 0.019 Uiso 1 1 calc R . .
P5C P 0.04992(6) 0.27788(6) 0.98103(3) 0.01460(16) Uani 1 1 d . . .
O51C O 0.01336(16) 0.21608(17) 0.93648(8) 0.0171(5) Uani 1 1 d . . .
O52C O -0.0143(2) 0.2768(2) 1.02680(9) 0.0304(6) Uani 1 1 d . . .
C6C C 0.1764(3) 0.2312(3) 0.99872(11) 0.0178(7) Uani 1 1 d . . .
H61C H 0.2134 0.2852 1.0166 0.021 Uiso 1 1 calc R . .
H62C H 0.1679 0.1737 1.0218 0.021 Uiso 1 1 calc R . .
N7C N 0.23907(19) 0.1983(2) 0.95627(9) 0.0138(5) Uani 1 1 d . . .
H71C H 0.2081 0.1423 0.9427 0.017 Uiso 1 1 calc R . .
H72C H 0.3017 0.1778 0.9683 0.017 Uiso 1 1 calc R . .
Li1 Li 0.2163(4) -0.0506(4) 0.7358(2) 0.0201(12) Uani 1 1 d . . .
O1M O 0.25675(18) -0.07699(18) 0.66746(9) 0.0212(5) Uani 1 1 d . . .
H11M H 0.2843 -0.0345 0.6563 0.025 Uiso 1 1 d R . .
H12M H 0.2072 -0.0860 0.6493 0.025 Uiso 1 1 d R . .
O2M O 0.1776(2) -0.18275(19) 0.76301(10) 0.0306(6) Uani 1 1 d . . .
H21M H 0.1199 -0.1773 0.7824 0.037 Uiso 1 1 d R . .
H22M H 0.2156 -0.2384 0.7723 0.037 Uiso 1 1 d R . .
Li2 Li 0.4332(4) 0.7369(4) 0.8206(2) 0.0188(12) Uani 1 1 d . . .
O3M O 0.3594(2) 0.85859(18) 0.84059(10) 0.0307(6) Uani 1 1 d . . .
H31M H 0.2948 0.8512 0.8534 0.037 Uiso 1 1 d R . .
H32M H 0.3473 0.9084 0.8198 0.037 Uiso 1 1 d R . .
O4M O 0.5676(2) 0.7782(2) 0.80647(9) 0.0325(7) Uani 1 1 d . . .
H41M H 0.6046 0.7584 0.7825 0.039 Uiso 1 1 d R . .
H42M H 0.5968 0.8135 0.8268 0.039 Uiso 1 1 d R . .
O1W O 0.62408(19) 0.24662(18) 0.82280(9) 0.0237(5) Uani 1 1 d . . .
H11W H 0.6589 0.2956 0.8211 0.028 Uiso 1 1 d R . .
H12W H 0.6277 0.2202 0.7942 0.028 Uiso 1 1 d R . .
O2W O 0.2042(2) 0.2231(2) 0.65490(10) 0.0356(6) Uani 1 1 d . . .
H21W H 0.1725 0.2221 0.6819 0.043 Uiso 1 1 d R . .
H22W H 0.1740 0.2697 0.6380 0.043 Uiso 1 1 d R . .
O3W O 0.3510(2) 0.0860(2) 0.62193(10) 0.0324(6) Uani 1 1 d . . .
H31W H 0.3459 0.0653 0.5923 0.039 Uiso 1 1 d R . .
H32W H 0.3070 0.1284 0.6320 0.039 Uiso 1 1 d R . .
O4W O -0.0643(4) 0.3432(4) 0.53247(15) 0.0942(17) Uani 1 1 d . . .
H41W H -0.0975 0.3212 0.5544 0.113 Uiso 1 1 d R . .
H42W H -0.0546 0.3091 0.5076 0.113 Uiso 1 1 d R . .
O5W O 0.0971(3) 0.3886(3) 0.59629(17) 0.0721(13) Uani 1 1 d . . .
H51W H 0.0739 0.3578 0.5724 0.086 Uiso 1 1 d R . .
H52W H 0.1308 0.4373 0.5948 0.086 Uiso 1 1 d R . .
O6W O 0.3332(2) 0.0192(2) 0.52810(11) 0.0408(7) Uani 1 1 d . . .
H61W H 0.3587 0.0601 0.5051 0.049 Uiso 1 1 d R . .
H62W H 0.2703 -0.0100 0.5249 0.049 Uiso 1 1 d R . .
O7W O 0.6553(4) 1.1149(3) 0.89612(12) 0.0727(13) Uani 1 1 d . . .
H71W H 0.6976 1.1069 0.9134 0.087 Uiso 1 1 d R . .
H72W H 0.6473 1.1537 0.8742 0.087 Uiso 1 1 d R . .
O8W O 0.8540(3) 1.0828(3) 0.93049(15) 0.0643(11) Uani 1 1 d . . .
H81W H 0.8365 1.0882 0.9029 0.077 Uiso 1 1 d R . .
H82W H 0.9040 1.1236 0.9327 0.077 Uiso 1 1 d R . .
O9W O 0.6565(4) 0.9003(4) 0.88427(17) 0.0401(12) Uani 0.70 1 d P A 1
O9X O 0.5937(9) 0.9131(8) 0.8884(4) 0.043(3) Uani 0.30 1 d P B 2
H91W H 0.6110 0.9726 0.8908 0.052 Uiso 1 1 d R . .
H92W H 0.6376 0.8683 0.9080 0.052 Uiso 1 1 d R . .
O10W O 0.3708(6) 0.9118(7) 0.9411(3) 0.049(2) Uani 0.60 1 d P C 1
O10X O 0.4150(7) 0.9308(10) 0.9343(4) 0.038(3) Uani 0.40 1 d P D 2
H10W H 0.3801 0.8967 0.9083 0.046 Uiso 1 1 d R D 1
H10X H 0.4059 0.8700 0.9570 0.046 Uiso 1 1 d R D 1
O11W O -0.0083(6) -0.1485(5) 0.8162(3) 0.0331(16) Uani 0.50 1 d P E 1
O11X O 0.0248(5) -0.1889(5) 0.8240(2) 0.0343(16) Uani 0.50 1 d P F 2
H11X H -0.0165 -0.1620 0.8479 0.041 Uiso 1 1 d R . .
H11Y H -0.0204 -0.2169 0.8038 0.041 Uiso 1 1 d R . .
O12W O 0.1820(5) 0.7661(4) 0.8924(2) 0.0548(16) Uani 0.60 1 d P . .
O12X O 0.2181(6) 0.7519(5) 0.9541(3) 0.047(2) Uani 0.40 1 d P . .
O13W O -0.0319(4) 0.2231(3) 0.44623(15) 0.0497(11) Uani 0.80 1 d P . .
O13X O 0.0870(14) 0.2637(10) 0.4701(5) 0.039(4) Uani 0.20 1 d P . .
O14W O 0.7305(7) 0.7858(7) 0.9460(4) 0.080(3) Uani 0.50 1 d P . .

loop_
_atom_site_aniso_label
_atom_site_aniso_U_11
_atom_site_aniso_U_22
_atom_site_aniso_U_33
_atom_site_aniso_U_23
_atom_site_aniso_U_13
_atom_site_aniso_U_12
Co1 0.00886(17) 0.0153(2) 0.00904(18) -0.00191(16) 0.00040(14) -0.00098(16)
Co2 0.01055(17) 0.01086(19) 0.00785(18) -0.00047(14) 0.00010(15) 0.00020(15)
Co3 0.00995(17) 0.01327(19) 0.00766(17) 0.00057(16) 0.00014(14) 0.00169(16)
Co4 0.00937(17) 0.0128(2) 0.00809(17) 0.00145(15) -0.00133(14) -0.00044(15)
O1 0.0093(10) 0.0171(11) 0.0095(10) -0.0001(8) -0.0027(8) 0.0036(8)
N1A 0.0080(11) 0.0198(14) 0.0190(13) -0.0038(11) 0.0004(10) -0.0017(10)
C2A 0.0125(14) 0.0194(16) 0.0147(14) -0.0033(12) -0.0006(12) -0.0041(12)
P3A 0.0114(3) 0.0131(4) 0.0095(3) -0.0014(3) -0.0027(3) -0.0004(3)
O31A 0.0166(10) 0.0152(11) 0.0116(10) 0.0000(8) -0.0062(8) -0.0017(9)
O32A 0.0163(11) 0.0167(12) 0.0157(11) -0.0065(9) -0.0036(9) 0.0005(9)
C4A 0.0098(13) 0.0101(14) 0.0112(13) -0.0008(11) -0.0016(11) -0.0019(11)
O41A 0.0096(9) 0.0107(10) 0.0094(9) -0.0026(8) -0.0005(8) -0.0013(8)
C41A 0.0169(14) 0.0157(15) 0.0122(14) 0.0022(12) 0.0005(12) -0.0011(12)
P5A 0.0100(3) 0.0112(4) 0.0115(3) -0.0012(3) -0.0003(3) 0.0010(3)
O51A 0.0152(10) 0.0122(11) 0.0156(10) 0.0007(8) 0.0034(9) 0.0011(8)
O52A 0.0165(11) 0.0141(11) 0.0166(11) -0.0050(9) -0.0033(9) 0.0019(8)
C6A 0.0102(13) 0.0140(15) 0.0193(15) -0.0014(12) -0.0032(12) 0.0017(11)
N7A 0.0135(12) 0.0142(13) 0.0096(11) -0.0014(9) -0.0024(10) -0.0008(10)
N1B 0.0185(13) 0.0134(13) 0.0084(11) -0.0012(9) -0.0009(10) 0.0008(10)
C2B 0.0201(15) 0.0149(14) 0.0085(13) 0.0004(12) 0.0014(12) -0.0030(13)
P3B 0.0158(4) 0.0108(4) 0.0067(3) 0.0007(3) 0.0005(3) 0.0008(3)
O31B 0.0168(11) 0.0174(11) 0.0104(10) 0.0018(8) 0.0004(9) 0.0047(9)
O32B 0.0248(12) 0.0128(10) 0.0118(10) 0.0013(8) 0.0004(9) -0.0036(9)
C4B 0.0078(12) 0.0080(13) 0.0115(13) 0.0004(10) 0.0016(11) 0.0002(11)
O41B 0.0090(10) 0.0115(10) 0.0086(9) 0.0016(8) 0.0001(8) -0.0019(8)
C41B 0.0116(14) 0.0146(15) 0.0189(15) 0.0015(12) 0.0047(12) 0.0038(12)
P5B 0.0118(3) 0.0111(4) 0.0092(3) 0.0005(3) -0.0011(3) -0.0002(3)
O51B 0.0132(10) 0.0164(11) 0.0107(10) -0.0015(8) 0.0010(9) 0.0010(8)
O52B 0.0180(11) 0.0113(11) 0.0159(11) 0.0005(8) -0.0002(9) -0.0025(8)
C6B 0.0153(15) 0.0165(16) 0.0147(15) 0.0043(12) -0.0025(12) -0.0036(12)
N7B 0.0139(12) 0.0156(13) 0.0096(11) 0.0029(10) 0.0012(10) 0.0001(11)
N1C 0.0147(12) 0.0172(14) 0.0162(13) 0.0029(10) 0.0019(11) 0.0051(10)
C2C 0.0192(16) 0.0180(16) 0.0158(15) -0.0041(12) 0.0014(13) 0.0045(12)
P3C 0.0092(3) 0.0202(4) 0.0113(4) -0.0030(3) 0.0015(3) 0.0010(3)
O31C 0.0085(9) 0.0249(12) 0.0150(11) -0.0041(9) -0.0009(8) 0.0016(9)
O32C 0.0146(11) 0.0303(13) 0.0159(11) -0.0051(10) 0.0062(9) -0.0013(10)
C4C 0.0097(13) 0.0167(15) 0.0083(13) -0.0020(11) 0.0024(11) 0.0002(11)
O41C 0.0093(9) 0.0147(10) 0.0059(9) -0.0004(8) 0.0014(8) 0.0005(8)
C41C 0.0158(15) 0.0227(17) 0.0098(14) -0.0023(12) -0.0001(12) 0.0005(13)
P5C 0.0168(4) 0.0172(4) 0.0098(3) 0.0015(3) 0.0053(3) -0.0008(3)
O51C 0.0156(10) 0.0179(12) 0.0176(11) -0.0001(9) 0.0013(9) -0.0040(9)
O52C 0.0422(15) 0.0283(14) 0.0207(13) 0.0066(11) 0.0218(12) 0.0043(12)
C6C 0.0260(17) 0.0209(17) 0.0064(13) 0.0022(12) -0.0009(12) 0.0036(13)
N7C 0.0134(12) 0.0156(13) 0.0122(12) 0.0024(10) -0.0011(10) -0.0008(11)
Li1 0.023(3) 0.018(3) 0.019(3) -0.004(2) -0.002(2) 0.007(2)
O1M 0.0198(11) 0.0237(13) 0.0200(11) -0.0010(9) -0.0074(10) 0.0004(10)
O2M 0.0435(16) 0.0161(13) 0.0321(14) 0.0030(11) -0.0167(12) -0.0004(11)
Li2 0.022(3) 0.021(3) 0.013(3) 0.004(2) 0.001(2) -0.006(2)
O3M 0.0455(16) 0.0182(13) 0.0285(14) 0.0013(11) -0.0111(12) 0.0077(12)
O4M 0.0341(14) 0.0437(17) 0.0197(12) -0.0112(12) 0.0106(11) -0.0179(13)
O1W 0.0348(14) 0.0205(13) 0.0158(11) -0.0043(9) 0.0044(10) -0.0024(11)
O2W 0.0392(15) 0.0393(16) 0.0283(14) 0.0002(12) 0.0025(12) 0.0020(13)
O3W 0.0254(13) 0.0349(16) 0.0369(15) -0.0115(12) -0.0014(12) 0.0017(12)
O4W 0.136(4) 0.095(3) 0.051(2) 0.034(2) 0.040(3) 0.048(3)
O5W 0.048(2) 0.057(2) 0.111(3) 0.042(2) 0.016(2) 0.0085(18)
O6W 0.0283(15) 0.053(2) 0.0409(17) 0.0034(15) -0.0018(13) -0.0119(13)
O7W 0.138(4) 0.052(2) 0.0276(16) 0.0125(16) -0.033(2) -0.012(2)
O8W 0.054(2) 0.054(2) 0.085(3) -0.020(2) 0.025(2) -0.0320(18)
O9W 0.061(3) 0.038(3) 0.022(2) -0.0047(19) 0.006(2) -0.016(3)
O9X 0.077(9) 0.015(5) 0.037(6) -0.008(4) -0.011(7) 0.008(6)
O10W 0.062(5) 0.060(5) 0.026(3) -0.016(3) -0.014(4) 0.020(4)
O10X 0.036(6) 0.056(6) 0.023(4) -0.007(4) -0.001(5) -0.009(5)
O11W 0.041(4) 0.026(4) 0.032(4) -0.002(3) -0.012(3) 0.001(3)
O11X 0.046(4) 0.036(4) 0.020(3) -0.005(3) -0.010(3) -0.021(3)
O12W 0.066(4) 0.033(3) 0.065(4) 0.012(3) 0.029(3) 0.027(3)
O12X 0.040(4) 0.022(4) 0.078(6) 0.000(4) -0.013(4) 0.001(3)
O13W 0.070(3) 0.041(2) 0.038(2) 0.0073(18) 0.010(2) 0.000(2)
O13X 0.085(12) 0.019(7) 0.012(6) -0.002(5) 0.011(7) 0.012(7)
O14W 0.075(6) 0.074(6) 0.092(6) -0.015(5) 0.018(5) 0.003(5)

loop_
_atom_type_symbol
_atom_type_description
_atom_type_scat_dispersion_real
_atom_type_scat_dispersion_imag
_atom_type_scat_source
C C 0.0033 0.0016 'International Tables Vol C Tables 4.2.6.8 and 6.1.1.4'
H H 0.0000 0.0000 'International Tables Vol C Tables 4.2.6.8 and 6.1.1.4'
N N 0.0061 0.0033 'International Tables Vol C Tables 4.2.6.8 and 6.1.1.4'
O O 0.0106 0.0060 'International Tables Vol C Tables 4.2.6.8 and 6.1.1.4'
Li Li -0.0003 0.0001 'International Tables Vol C Tables 4.2.6.8 and 6.1.1.4'
P P 0.1023 0.0942 'International Tables Vol C Tables 4.2.6.8 and 6.1.1.4'
Co Co 0.3494 0.9721 'International Tables Vol C Tables 4.2.6.8 and 6.1.1.4'

loop_
_geom_angle_atom_site_label_1
_geom_angle_atom_site_label_2
_geom_angle_atom_site_label_3
_geom_angle
O1 Co1 O41A 82.56(8)
O1 Co1 N1A 96.99(10)
O41A Co1 N1A 100.01(9)
O1 Co1 O31C 92.40(9)
O41A Co1 O31C 168.56(8)
N1A Co1 O31C 90.77(9)
O1 Co1 O51C 164.57(8)
O41A Co1 O51C 94.25(8)
N1A Co1 O51C 98.44(10)
O31C Co1 O51C 87.88(9)
O1 Co1 O41C 81.79(8)
O41A Co1 O41C 83.88(8)
N1A Co1 O41C 175.77(9)
O31C Co1 O41C 85.24(8)
O51C Co1 O41C 82.85(8)
O1 Co2 O41B 84.70(8)
O1 Co2 O51A 165.12(8)
O41B Co2 O51A 96.48(8)
O1 Co2 N1B 97.05(9)
O41B Co2 N1B 98.64(9)
O51A Co2 N1B 97.43(9)
O1 Co2 O31A 89.41(8)
O41B Co2 O31A 167.09(8)
O51A Co2 O31A 86.31(8)
N1B Co2 O31A 93.47(9)
O1 Co2 O41A 81.75(8)
O41B Co2 O41A 84.22(8)
O51A Co2 O41A 83.61(8)
N1B Co2 O41A 176.80(9)
O31A Co2 O41A 83.56(8)
O41C Co3 O1 83.95(8)
O41C Co3 O31B 167.91(8)
O1 Co3 O31B 91.60(8)
O41C Co3 N1C 100.73(9)
O1 Co3 N1C 94.79(10)
O31B Co3 N1C 90.82(9)
O41C Co3 O51B 92.60(8)
O1 Co3 O51B 164.54(8)
O31B Co3 O51B 88.71(8)
N1C Co3 O51B 100.65(10)
O41C Co3 O41B 83.62(7)
O1 Co3 O41B 81.90(8)
O31B Co3 O41B 84.63(8)
N1C Co3 O41B 174.28(9)
O51B Co3 O41B 82.75(8)
N7B Co4 O41B 94.95(9)
N7B Co4 N7C 89.35(10)
O41B Co4 N7C 174.28(9)
N7B Co4 N7A 90.99(10)
O41B Co4 N7A 91.91(9)
N7C Co4 N7A 91.78(10)
N7B Co4 O41A 174.15(9)
O41B Co4 O41A 83.05(8)
N7C Co4 O41A 92.30(9)
N7A Co4 O41A 94.57(8)
N7B Co4 O41C 92.96(9)
O41B Co4 O41C 81.68(7)
N7C Co4 O41C 94.36(9)
N7A Co4 O41C 172.73(8)
O41A Co4 O41C 81.32(7)
Co2 O1 Co3 98.46(9)
Co2 O1 Co1 99.22(9)
Co3 O1 Co1 97.27(8)
Co2 O1 H11 129.3
Co3 O1 H11 114.0
Co1 O1 H11 113.1
C2A N1A Co1 120.66(19)
C2A N1A H11A 107.2
Co1 N1A H11A 107.2
C2A N1A H12A 107.2
Co1 N1A H12A 107.2
H11A N1A H12A 106.8
N1A C2A P3A 114.5(2)
N1A C2A H21A 108.6
P3A C2A H21A 108.6
N1A C2A H22A 108.6
P3A C2A H22A 108.6
H21A C2A H22A 107.6
O32A P3A O31A 116.18(12)
O32A P3A C2A 107.42(14)
O31A P3A C2A 109.53(14)
O32A P3A C4A 112.48(13)
O31A P3A C4A 104.58(13)
C2A P3A C4A 106.22(13)
O32A P3A Li1 30.37(13)
O31A P3A Li1 113.77(15)
C2A P3A Li1 130.50(16)
C4A P3A Li1 85.17(14)
P3A O31A Co2 113.27(11)
P3A O32A Li1 126.2(2)
O41A C4A C41A 113.7(2)
O41A C4A P5A 105.54(18)
C41A C4A P5A 112.6(2)
O41A C4A P3A 106.66(18)
C41A C4A P3A 110.6(2)
P5A C4A P3A 107.17(15)
C4A O41A Co1 125.27(16)
C4A O41A Co4 130.09(16)
Co1 O41A Co4 98.33(8)
C4A O41A Co2 102.74(15)
Co1 O41A Co2 95.78(8)
Co4 O41A Co2 94.74(8)
C4A C41A H41A 109.5
C4A C41A H42A 109.5
H41A C41A H42A 109.5
C4A C41A H43A 109.5
H41A C41A H43A 109.5
H42A C41A H43A 109.5
O52A P5A O51A 118.69(12)
O52A P5A C6A 107.21(13)
O51A P5A C6A 108.32(14)
O52A P5A C4A 110.42(13)
O51A P5A C4A 104.01(13)
C6A P5A C4A 107.75(14)
O52A P5A Li1 30.92(13)
O51A P5A Li1 110.54(14)
C6A P5A Li1 134.26(15)
C4A P5A Li1 85.30(14)
P5A O51A Co2 113.53(12)
P5A O52A Li1 125.2(2)
N7A C6A P5A 112.4(2)
N7A C6A H61A 109.1
P5A C6A H61A 109.1
N7A C6A H62A 109.1
P5A C6A H62A 109.1
H61A C6A H62A 107.9
C6A N7A Co4 121.30(19)
C6A N7A H71A 107.0
Co4 N7A H71A 107.0
C6A N7A H72A 107.0
Co4 N7A H72A 107.0
H71A N7A H72A 106.7
C2B N1B Co2 121.68(18)
C2B N1B H11B 106.9
Co2 N1B H11B 106.9
C2B N1B H12B 106.9
Co2 N1B H12B 106.9
H11B N1B H12B 106.7
N1B C2B P3B 113.75(19)
N1B C2B H21B 108.8
P3B C2B H21B 108.8
N1B C2B H22B 108.8
P3B C2B H22B 108.8
H21B C2B H22B 107.7
O32B P3B O31B 115.93(13)
O32B P3B C2B 107.72(13)
O31B P3B C2B 109.17(13)
O32B P3B C4B 111.49(13)
O31B P3B C4B 106.16(12)
C2B P3B C4B 105.92(14)
O32B P3B Li2 30.28(13)
O31B P3B Li2 107.86(14)
C2B P3B Li2 134.66(14)
C4B P3B Li2 87.72(14)
P3B O31B Co3 112.89(12)
P3B O32B Li2 126.4(2)
O41B C4B C41B 114.5(2)
O41B C4B P5B 104.80(18)
C41B C4B P5B 113.1(2)
O41B C4B P3B 106.22(18)
C41B C4B P3B 110.5(2)
P5B C4B P3B 107.19(14)
C4B O41B Co2 126.88(16)
C4B O41B Co4 130.39(16)
Co2 O41B Co4 97.08(8)
C4B O41B Co3 101.75(15)
Co2 O41B Co3 94.01(8)
Co4 O41B Co3 96.09(8)
C4B C41B H41B 109.5
C4B C41B H42B 109.5
H41B C41B H42B 109.5
C4B C41B H43B 109.5
H41B C41B H43B 109.5
H42B C41B H43B 109.5
O52B P5B O51B 116.99(13)
O52B P5B C6B 106.73(13)
O51B P5B C6B 108.96(14)
O52B P5B C4B 110.90(13)
O51B P5B C4B 105.44(12)
C6B P5B C4B 107.48(14)
O52B P5B Li2 31.97(13)
O51B P5B Li2 104.90(14)
C6B P5B Li2 136.91(15)
C4B P5B Li2 87.90(14)
P5B O51B Co3 112.64(12)
P5B O52B Li2 123.8(2)
N7B C6B P5B 112.4(2)
N7B C6B H61B 109.1
P5B C6B H61B 109.1
N7B C6B H62B 109.1
P5B C6B H62B 109.1
H61B C6B H62B 107.9
C6B N7B Co4 122.48(19)
C6B N7B H71B 106.7
Co4 N7B H71B 106.7
C6B N7B H72B 106.7
Co4 N7B H72B 106.7
H71B N7B H72B 106.6
C2C N1C Co3 120.0(2)
C2C N1C H11C 107.3
Co3 N1C H11C 107.3
C2C N1C H12C 107.3
Co3 N1C H12C 107.3
H11C N1C H12C 106.9
N1C C2C P3C 113.6(2)
N1C C2C H21C 108.9
P3C C2C H21C 108.9
N1C C2C H22C 108.9
P3C C2C H22C 108.9
H21C C2C H22C 107.7
O32C P3C O31C 117.82(13)
O32C P3C C2C 107.42(14)
O31C P3C C2C 107.93(14)
O32C P3C C4C 111.48(13)
O31C P3C C4C 105.00(13)
C2C P3C C4C 106.65(15)
P3C O31C Co1 112.45(11)
O41C C4C C41C 113.2(2)
O41C C4C P5C 104.08(19)
C41C C4C P5C 113.0(2)
O41C C4C P3C 107.74(18)
C41C C4C P3C 109.9(2)
P5C C4C P3C 108.59(15)
C4C O41C Co3 124.18(18)
C4C O41C Co1 102.18(16)
Co3 O41C Co1 95.69(8)
C4C O41C Co4 131.34(17)
Co3 O41C Co4 98.08(8)
Co1 O41C Co4 95.64(8)
C4C C41C H41C 109.5
C4C C41C H42C 109.5
H41C C41C H42C 109.5
C4C C41C H43C 109.5
H41C C41C H43C 109.5
H42C C41C H43C 109.5
O52C P5C O51C 118.07(15)
O52C P5C C6C 106.67(15)
O51C P5C C6C 107.80(14)
O52C P5C C4C 112.35(15)
O51C P5C C4C 104.07(13)
C6C P5C C4C 107.40(15)
P5C O51C Co1 112.58(12)
N7C C6C P5C 113.5(2)
N7C C6C H61C 108.9
P5C C6C H61C 108.9
N7C C6C H62C 108.9
P5C C6C H62C 108.9
H61C C6C H62C 107.7
C6C N7C Co4 118.5(2)
C6C N7C H71C 107.7
Co4 N7C H71C 107.7
C6C N7C H72C 107.7
Co4 N7C H72C 107.7
H71C N7C H72C 107.1
O32A Li1 O52A 105.8(3)
O32A Li1 O1M 115.4(3)
O52A Li1 O1M 114.1(3)
O32A Li1 O2M 102.5(3)
O52A Li1 O2M 113.4(3)
O1M Li1 O2M 105.3(3)
O32A Li1 P5A 82.01(19)
O52A Li1 P5A 23.89(10)
O1M Li1 P5A 124.9(3)
O2M Li1 P5A 122.2(2)
O32A Li1 P3A 23.46(10)
O52A Li1 P3A 82.33(19)
O1M Li1 P3A 127.7(3)
O2M Li1 P3A 112.7(2)
P5A Li1 P3A 58.57(10)
O32A Li1 H11M 112.0
O52A Li1 H11M 101.0
O1M Li1 H11M 16.9
O2M Li1 H11M 121.5
P5A Li1 H11M 108.6
P3A Li1 H11M 117.8
Li1 O1M H11M 112.6
Li1 O1M H12M 112.2
H11M O1M H12M 104.7
Li1 O2M H21M 110.7
Li1 O2M H22M 132.5
H21M O2M H22M 110.3
O4M Li2 O32B 117.2(3)
O4M Li2 O52B 107.5(3)
O32B Li2 O52B 103.6(3)
O4M Li2 O3M 106.0(3)
O32B Li2 O3M 113.2(3)
O52B Li2 O3M 109.0(3)
O4M Li2 P5B 127.0(3)
O32B Li2 P5B 81.06(19)
O52B Li2 P5B 24.22(10)
O3M Li2 P5B 110.9(2)
O4M Li2 P3B 132.6(3)
O32B Li2 P3B 23.34(10)
O52B Li2 P3B 81.46(19)
O3M Li2 P3B 114.8(2)
P5B Li2 P3B 58.12(10)
Li2 O3M H31M 118.0
Li2 O3M H32M 122.0
H31M O3M H32M 99.0
Li2 O4M H41M 126.6
Li2 O4M H42M 117.8
H41M O4M H42M 115.1
H11W O1W H12W 104.7
H21W O2W H22W 104.3
H31W O3W H32W 117.6
H41W O4W H42W 119.8
H51W O5W H52W 125.3
H61W O6W H62W 121.9
H71W O7W H72W 132.2
H81W O8W H82W 103.3
H91W O9W H92W 99.1
H91W O9X H92W 112.1
H10W O10W H10X 106.2
H10W O10X H10X 90.7
H11X O11W H11Y 97.1
H11X O11X H11Y 102.0

loop_
_geom_bond_atom_site_label_1
_geom_bond_atom_site_label_2
_geom_bond_distance
Co1 O1 2.090(2)
Co1 O41A 2.101(2)
Co1 N1A 2.109(3)
Co1 O31C 2.121(2)
Co1 O51C 2.141(2)
Co1 O41C 2.145(2)
Co2 O1 2.062(2)
Co2 O41B 2.091(2)
Co2 O51A 2.120(2)
Co2 N1B 2.124(2)
Co2 O31A 2.131(2)
Co2 O41A 2.162(2)
Co3 O41C 2.071(2)
Co3 O1 2.075(2)
Co3 O31B 2.084(2)
Co3 N1C 2.111(3)
Co3 O51B 2.138(2)
Co3 O41B 2.192(2)
Co4 N7B 2.128(3)
Co4 O41B 2.147(2)
Co4 N7C 2.148(3)
Co4 N7A 2.154(3)
Co4 O41A 2.155(2)
Co4 O41C 2.201(2)
O1 H11 0.9146
N1A C2A 1.476(4)
N1A H11A 0.9200
N1A H12A 0.9200
C2A P3A 1.818(3)
C2A H21A 0.9900
C2A H22A 0.9900
P3A O32A 1.503(2)
P3A O31A 1.528(2)
P3A C4A 1.855(3)
P3A Li1 3.047(5)
O32A Li1 1.908(6)
C4A O41A 1.442(3)
C4A C41A 1.536(4)
C4A P5A 1.849(3)
C41A H41A 0.9800
C41A H42A 0.9800
C41A H43A 0.9800
P5A O52A 1.509(2)
P5A O51A 1.526(2)
P5A C6A 1.817(3)
P5A Li1 3.046(6)
O52A Li1 1.915(6)
C6A N7A 1.479(4)
C6A H61A 0.9900
C6A H62A 0.9900
N7A H71A 0.9200
N7A H72A 0.9200
N1B C2B 1.479(4)
N1B H11B 0.9200
N1B H12B 0.9200
C2B P3B 1.814(3)
C2B H21B 0.9900
C2B H22B 0.9900
P3B O32B 1.509(2)
P3B O31B 1.519(2)
P3B C4B 1.854(3)
P3B Li2 3.066(6)
O32B Li2 1.920(6)
C4B O41B 1.440(3)
C4B C41B 1.525(4)
C4B P5B 1.846(3)
C41B H41B 0.9800
C41B H42B 0.9800
C41B H43B 0.9800
P5B O52B 1.513(2)
P5B O51B 1.521(2)
P5B C6B 1.815(3)
P5B Li2 3.064(5)
O52B Li2 1.953(6)
C6B N7B 1.488(4)
C6B H61B 0.9900
C6B H62B 0.9900
N7B H71B 0.9200
N7B H72B 0.9200
N1C C2C 1.471(4)
N1C H11C 0.9200
N1C H12C 0.9200
C2C P3C 1.819(3)
C2C H21C 0.9900
C2C H22C 0.9900
P3C O32C 1.502(2)
P3C O31C 1.525(2)
P3C C4C 1.851(3)
C4C O41C 1.449(3)
C4C C41C 1.536(4)
C4C P5C 1.847(3)
C41C H41C 0.9800
C41C H42C 0.9800
C41C H43C 0.9800
P5C O52C 1.493(2)
P5C O51C 1.531(2)
P5C C6C 1.826(3)
C6C N7C 1.474(4)
C6C H61C 0.9900
C6C H62C 0.9900
N7C H71C 0.9200
N7C H72C 0.9200
Li1 O1M 1.951(6)
Li1 O2M 1.965(6)
Li1 H11M 2.3322
O1M H11M 0.7329
O1M H12M 0.8199
O2M H21M 0.9186
O2M H22M 0.9240
Li2 O4M 1.875(6)
Li2 O3M 1.953(7)
O3M H31M 0.9156
O3M H32M 0.8818
O4M H41M 0.8497
O4M H42M 0.8155
O1W H11W 0.7935
O1W H12W 0.8501
O2W H21W 0.8394
O2W H22W 0.8626
O3W H31W 0.8478
O3W H32W 0.8483
O4W H41W 0.7894
O4W H42W 0.8194
O5W H51W 0.8204
O5W H52W 0.7810
O6W H61W 0.8887
O6W H62W 0.9106
O7W H71W 0.7286
O7W H72W 0.7905
O8W H81W 0.7815
O8W H82W 0.8500
O9W H91W 1.1407
O9W H92W 0.8063
O9X H91W 0.8220
O9X H92W 0.9805
O10W H10W 0.9151
O10W H10X 0.8366
O10X H10W 0.9512
O10X H10X 1.0187
O11W H11X 0.8818
O11W H11Y 0.9786
O11X H11X 0.9112
O11X H11Y 0.8848
O12W O12X 1.743(11)
O13W O13X 1.763(18)
